data_7049014
loop_
_publ_author_name
'Costes, Jean-Pierre'
'Mallet-Ladeira, Sonia'
'Vendier, Laure'
'Maurice, R\'emi'
'Wernsdorfer, Wolfgang'

_publ_section_title
;
 Influence of ancillary ligands and solvents on the nuclearity of Ni-Ln
 complexes.
;
_journal_issue 10
_journal_name_full 'Dalton transactions (Cambridge, England : 2003)'
_journal_page_first 3404
_journal_page_last 3414
_journal_paper_doi 10.1039/c9dt00370c
_journal_volume 48
_journal_year 2019
_chemical_compound_source 'synthesis as described'
_chemical_formula_moiety 'C21 H34 Er N3 Ni O12, 2(N O3), H2 O'
_chemical_formula_sum 'C21 H36 Er N5 Ni O19'
_chemical_formula_weight 888.52
_space_group_IT_number 2
_space_group_name_Hall '-P 1'
_space_group_name_H-M_alt 'P -1'
_symmetry_cell_setting triclinic
_symmetry_Int_Tables_number 2
_symmetry_space_group_name_Hall '-P 1'
_symmetry_space_group_name_H-M 'P -1'
_atom_sites_solution_hydrogens mixed
_atom_sites_solution_primary direct
_atom_sites_solution_secondary difmap
_audit_creation_date 2019-02-11T14:47:12-00:00
_audit_creation_method 'WinGX routine CIF_UPDATE'
_audit_update_record
;
2019-02-11 deposited with the CCDC.    2019-02-13 downloaded from the CCDC.
;
_cell_angle_alpha 89.022(15)
_cell_angle_beta 86.952(14)
_cell_angle_gamma 73.975(14)
_cell_formula_units_Z 2
_cell_length_a 9.8381(11)
_cell_length_b 12.6145(16)
_cell_length_c 12.8061(15)
_cell_measurement_reflns_used 8000
_cell_measurement_temperature 293(2)
_cell_measurement_theta_max 26.05
_cell_measurement_theta_min 1.65
_cell_measurement_wavelength 0.71073
_cell_volume 1525.3(3)
_computing_cell_refinement 'Stoe IPDS software (Stoe, 1996)'
_computing_data_collection 'Stoe IPDS software (Stoe, 1996)'
_computing_data_reduction 'XRED (Stoe, 1.08, 1996)'
_computing_molecular_graphics 'Ortep-3 for Windows (Farrugia, 1997)'
_computing_publication_material 'WinGX publication routines (Farrugia, 1999)'
_computing_structure_refinement 'SHELXL-2016/4 (Sheldrick, 2016)'
_computing_structure_solution 'SIR92 (Giacovazzo et al, 1993)'
_diffrn_ambient_temperature 293(2)
_diffrn_measured_fraction_theta_full 0.94
_diffrn_measured_fraction_theta_max 0.922
_diffrn_measurement_device 'Stoe IPDS'
_diffrn_measurement_method \f
_diffrn_radiation_monochromator graphite
_diffrn_radiation_type MoK\a
_diffrn_radiation_wavelength 0.71073
_diffrn_reflns_av_R_equivalents 0.0677
_diffrn_reflns_av_unetI/netI 0.0547
_diffrn_reflns_Laue_measured_fraction_max 0.922
_diffrn_reflns_limit_h_max 12
_diffrn_reflns_limit_h_min -12
_diffrn_reflns_limit_k_max 15
_diffrn_reflns_limit_k_min -15
_diffrn_reflns_limit_l_max 15
_diffrn_reflns_limit_l_min -15
_diffrn_reflns_number 15153
_diffrn_reflns_point_group_measured_fraction_max 0.922
_diffrn_reflns_theta_full 25.242
_diffrn_reflns_theta_max 26.099
_diffrn_reflns_theta_min 2.157
_diffrn_standards_decay_% 0.1
_diffrn_standards_interval_time 4
_diffrn_standards_number 200
_exptl_absorpt_coefficient_mu 3.442
_exptl_absorpt_correction_T_max 0.499
_exptl_absorpt_correction_T_min 0.26
_exptl_absorpt_correction_type refdelf
_exptl_absorpt_process_details
;
        (See: Walker, N. & Stuart, D. (1983) Acta Cryst. A39, 158-166)
;
_exptl_crystal_colour purple
_exptl_crystal_density_diffrn 1.935
_exptl_crystal_density_method 'not measured'
_exptl_crystal_description block
_exptl_crystal_F_000 890
_exptl_crystal_size_max 0.4
_exptl_crystal_size_mid 0.2
_exptl_crystal_size_min 0.2
_refine_diff_density_max 1.55
_refine_diff_density_min -1.993
_refine_diff_density_rms 0.171
_refine_ls_extinction_method none
_refine_ls_goodness_of_fit_ref 1.062
_refine_ls_hydrogen_treatment mixed
_refine_ls_matrix_type full
_refine_ls_number_parameters 460
_refine_ls_number_reflns 5588
_refine_ls_number_restraints 15
_refine_ls_restrained_S_all 1.061
_refine_ls_R_factor_all 0.0379
_refine_ls_R_factor_gt 0.0347
_refine_ls_shift/su_max 0.002
_refine_ls_shift/su_mean 0
_refine_ls_structure_factor_coef Fsqd
_refine_ls_weighting_details 'w=1/[\s^2^(Fo^2^)+(0.0586P)^2^] where P=(Fo^2^+2Fc^2^)/3'
_refine_ls_weighting_scheme calc
_refine_ls_wR_factor_gt 0.0844
_refine_ls_wR_factor_ref 0.0886
_reflns_Friedel_coverage 0
_reflns_number_gt 5185
_reflns_number_total 5588
_reflns_threshold_expression 'I > 2\s(I)'
_cod_data_source_file c9dt00370c2.cif
_cod_data_source_block complex1
_cod_depositor_comments 'Adding full bibliography for 7049013--7049016.cif.'
_cod_database_code 7049014

loop_
_symmetry_equiv_pos_as_xyz
'x, y, z'
'-x, -y, -z'

loop_
_atom_site_label
_atom_site_type_symbol
_atom_site_fract_x
_atom_site_fract_y
_atom_site_fract_z
_atom_site_U_iso_or_equiv
_atom_site_adp_type
_atom_site_occupancy
_atom_site_site_symmetry_order
_atom_site_calc_flag
_atom_site_refinement_flags_posn
_atom_site_refinement_flags_adp
_atom_site_refinement_flags_occupancy
_atom_site_disorder_assembly
_atom_site_disorder_group
C1 C -0.1333(4) 0.5665(3) 0.1450(3) 0.0138(8) Uani 1 1 d . . . . .
C2 C -0.0663(4) 0.4543(3) 0.1251(3) 0.0161(8) Uani 1 1 d . . . . .
C3 C -0.1444(5) 0.3873(4) 0.0868(4) 0.0218(9) Uani 1 1 d . . . . .
H3 H -0.099204 0.313699 0.071802 0.026 Uiso 1 1 calc R U . . .
C4 C -0.2866(5) 0.4280(4) 0.0708(4) 0.0242(10) Uani 1 1 d . . . . .
H4 H -0.337408 0.381348 0.048042 0.029 Uiso 1 1 calc R U . . .
C5 C -0.3548(4) 0.5398(4) 0.0887(3) 0.0202(9) Uani 1 1 d . . . . .
H5 H -0.450782 0.568085 0.077891 0.024 Uiso 1 1 calc R U . . .
C6 C -0.2773(4) 0.6070(4) 0.1227(3) 0.0161(8) Uani 1 1 d . . . . .
C7 C -0.4669(4) 0.7723(4) 0.0971(4) 0.0220(9) Uani 1 1 d . . . . .
H7A H -0.46214 0.753453 0.024393 0.033 Uiso 1 1 calc R U . . .
H7B H -0.486706 0.850803 0.10397 0.033 Uiso 1 1 calc R U . . .
H7C H -0.54082 0.747748 0.133173 0.033 Uiso 1 1 calc R U . . .
C8 C 0.0176(4) 0.7492(3) 0.4420(3) 0.0130(8) Uani 1 1 d . . . . .
C9 C 0.1314(4) 0.6896(3) 0.5019(3) 0.0163(8) Uani 1 1 d . . . . .
C10 C 0.1401(5) 0.7244(4) 0.6047(4) 0.0233(10) Uani 1 1 d . . . . .
H10 H 0.21414 0.685175 0.644385 0.028 Uiso 1 1 calc R U . . .
C11 C 0.0432(5) 0.8139(4) 0.6477(4) 0.0271(10) Uani 1 1 d . . . . .
H11 H 0.051634 0.835113 0.715688 0.032 Uiso 1 1 calc R U . . .
C12 C -0.0692(5) 0.8739(4) 0.5892(3) 0.0209(9) Uani 1 1 d . . . . .
H12 H -0.134863 0.935935 0.617349 0.025 Uiso 1 1 calc R U . . .
C13 C -0.0809(4) 0.8395(3) 0.4889(3) 0.0157(8) Uani 1 1 d . . . . .
C14 C -0.2853(5) 0.9912(4) 0.4608(4) 0.0307(11) Uani 1 1 d . . . . .
H14A H -0.335266 0.979994 0.524652 0.046 Uiso 1 1 calc R U . . .
H14B H -0.351983 1.02071 0.408476 0.046 Uiso 1 1 calc R U . . .
H14C H -0.230969 1.041996 0.472853 0.046 Uiso 1 1 calc R U . . .
C15 C 0.0839(4) 0.4035(3) 0.1374(3) 0.0176(8) Uani 1 1 d . . . . .
H15 H 0.123476 0.33544 0.105562 0.021 Uiso 1 1 calc R U . . .
C16 C 0.3171(4) 0.3826(4) 0.1869(3) 0.0179(9) Uani 1 1 d . . . . .
H16A H 0.371995 0.425522 0.149318 0.021 Uiso 1 1 calc R U . . .
H16B H 0.330331 0.314307 0.148998 0.021 Uiso 1 1 calc R U . . .
C17 C 0.3742(4) 0.3555(4) 0.2966(4) 0.0190(9) Uani 1 1 d . . . . .
C18 C 0.2814(5) 0.2963(4) 0.3623(4) 0.0207(9) Uani 1 1 d . . . . .
H18A H 0.187429 0.344622 0.372366 0.031 Uiso 1 1 calc R U . . .
H18B H 0.321295 0.276341 0.429065 0.031 Uiso 1 1 calc R U . . .
H18C H 0.277632 0.231004 0.326513 0.031 Uiso 1 1 calc R U . . .
C19 C 0.5235(5) 0.2768(4) 0.2817(4) 0.0274(11) Uani 1 1 d . . . . .
H19A H 0.519004 0.211948 0.245426 0.041 Uiso 1 1 calc R U . . .
H19B H 0.561999 0.256146 0.348811 0.041 Uiso 1 1 calc R U . . .
H19C H 0.583071 0.312858 0.241608 0.041 Uiso 1 1 calc R U . . .
C20 C 0.3879(4) 0.4582(3) 0.3520(4) 0.0189(9) Uani 1 1 d . . . . .
H20A H 0.435136 0.435143 0.416561 0.023 Uiso 1 1 calc R U . . .
H20B H 0.44846 0.491527 0.308255 0.023 Uiso 1 1 calc R U . . .
C21 C 0.2443(4) 0.5954(3) 0.4639(3) 0.0166(8) Uani 1 1 d . . . . .
H21 H 0.318873 0.569837 0.507788 0.02 Uiso 1 1 calc R U . . .
N1 N 0.1670(3) 0.4441(3) 0.1883(3) 0.0160(7) Uani 1 1 d . . . . .
N2 N 0.2541(3) 0.5431(3) 0.3772(3) 0.0143(7) Uani 1 1 d . . . . .
N3 N 0.1882(4) 0.8774(3) -0.0322(3) 0.0189(8) Uani 1 1 d . . . . .
N4 N 0.2962(4) 1.0636(3) 0.1609(3) 0.0204(8) Uani 1 1 d . . . . .
N5 N -0.4042(4) 0.7351(3) 0.3716(3) 0.0181(7) Uani 1 1 d . . . . .
O1 O -0.0698(3) 0.6364(2) 0.1848(2) 0.0140(6) Uani 1 1 d . . . . .
O2 O -0.0009(3) 0.7239(2) 0.3444(2) 0.0140(6) Uani 1 1 d . . . . .
O3 O -0.3332(3) 0.7194(2) 0.1417(2) 0.0194(6) Uani 1 1 d . . . . .
O4 O -0.1930(3) 0.8888(2) 0.4259(2) 0.0198(6) Uani 1 1 d . . . . .
O5 O 0.2301(3) 0.6593(3) 0.1859(2) 0.0209(6) Uani 1 1 d D . . . .
HO5A H 0.240(5) 0.718(2) 0.214(3) 0.025 Uiso 1 1 d D U . . .
HO5B H 0.199(5) 0.678(3) 0.1256(18) 0.025 Uiso 1 1 d D U . . .
O6 O -0.0317(3) 0.5095(2) 0.3830(3) 0.0206(6) Uani 1 1 d D . . . .
HO6A H -0.11372 0.55073 0.39516 0.025 Uiso 1 1 d D U . . .
HO6B H -0.02604 0.44505 0.40288 0.025 Uiso 1 1 d D U . . .
O7 O -0.0393(3) 0.9229(3) 0.2371(3) 0.0209(6) Uani 1 1 d D . . . .
HO7A H 0.0476(18) 0.907(4) 0.251(4) 0.025 Uiso 1 1 d D U . . .
HO7B H -0.057(4) 0.979(3) 0.198(4) 0.025 Uiso 1 1 d D U . . .
O8 O -0.1396(4) 0.8392(3) 0.0654(3) 0.0239(7) Uani 1 1 d . . . . .
H1O8 H -0.077(7) 0.848(5) 0.048(5) 0.029 Uiso 1 1 d . U . . .
H2O8 H -0.192(6) 0.857(5) 0.020(5) 0.029 Uiso 1 1 d . U . . .
O9 O -0.3464(3) 0.9754(3) 0.2068(3) 0.0216(7) Uani 1 1 d D . . . .
HO9A H -0.329(4) 1.021(3) 0.162(3) 0.026 Uiso 1 1 d D U . . .
HO9B H -0.4345(14) 0.993(4) 0.221(4) 0.026 Uiso 1 1 d D U . . .
O10 O -0.4293(3) 0.8330(3) 0.3359(3) 0.0212(6) Uani 1 1 d . . . . .
O11 O -0.2761(3) 0.6765(3) 0.3588(3) 0.0209(6) Uani 1 1 d . . . . .
O12 O -0.4965(3) 0.6999(3) 0.4150(3) 0.0347(9) Uani 1 1 d . . . . .
O13 O 0.2484(3) 0.8417(3) 0.3003(3) 0.0242(7) Uani 1 1 d D . . . .
HO3A H 0.285(5) 0.820(4) 0.358(2) 0.029 Uiso 1 1 d D U . . .
HO3B H 0.294(5) 0.883(4) 0.270(3) 0.029 Uiso 1 1 d D U . . .
O15A O 0.1579(4) 0.8297(3) 0.0470(3) 0.0381(9) Uani 1 1 d . . . . .
O14A O 0.3014(17) 0.8855(14) -0.0588(12) 0.0356(16) Uani 0.44 1 d . . P A 1
O16A O 0.0761(9) 0.9241(9) -0.0759(8) 0.0356(16) Uani 0.44 1 d . . P A 1
O14B O 0.3065(13) 0.9022(10) -0.0324(9) 0.0356(16) Uani 0.56 1 d . . P A 2
O16B O 0.1232(7) 0.8934(7) -0.1150(6) 0.0356(16) Uani 0.56 1 d . . P A 2
O17 O 0.1714(4) 1.0650(4) 0.1588(3) 0.0497(11) Uani 1 1 d . . . . .
O18 O 0.3695(3) 1.0101(3) 0.2339(3) 0.0227(7) Uani 1 1 d . . . . .
O19 O 0.3508(4) 1.1127(3) 0.0941(3) 0.0376(9) Uani 1 1 d . . . . .
NI1 Ni 0.09995(5) 0.58174(4) 0.27377(4) 0.01177(12) Uani 1 1 d . . . . .
ER1 Er -0.18887(2) 0.80879(2) 0.24510(2) 0.01155(8) Uani 1 1 d . . . . .

loop_
_atom_site_aniso_label
_atom_site_aniso_U_11
_atom_site_aniso_U_22
_atom_site_aniso_U_33
_atom_site_aniso_U_23
_atom_site_aniso_U_13
_atom_site_aniso_U_12
C1 0.0160(18) 0.019(2) 0.009(2) 0.0036(15) -0.0023(14) -0.0083(16)
C2 0.021(2) 0.018(2) 0.009(2) 0.0003(16) -0.0019(14) -0.0046(16)
C3 0.028(2) 0.016(2) 0.022(3) -0.0031(18) -0.0034(17) -0.0068(18)
C4 0.031(2) 0.020(2) 0.025(3) -0.0038(18) -0.0090(18) -0.0126(19)
C5 0.0149(19) 0.028(2) 0.019(3) 0.0021(18) -0.0020(15) -0.0089(17)
C6 0.0166(19) 0.019(2) 0.013(2) 0.0019(16) -0.0018(15) -0.0045(16)
C7 0.0119(18) 0.029(3) 0.022(3) 0.0002(19) -0.0048(16) -0.0002(17)
C8 0.0151(18) 0.013(2) 0.014(2) 0.0021(15) 0.0004(14) -0.0082(15)
C9 0.022(2) 0.020(2) 0.012(2) 0.0041(16) -0.0054(15) -0.0123(17)
C10 0.028(2) 0.025(2) 0.020(3) 0.0044(18) -0.0094(17) -0.0121(19)
C11 0.036(3) 0.031(3) 0.017(3) -0.006(2) -0.0035(18) -0.013(2)
C12 0.026(2) 0.021(2) 0.016(3) -0.0028(17) 0.0010(16) -0.0074(18)
C13 0.0190(19) 0.018(2) 0.012(2) 0.0032(16) 0.0018(15) -0.0080(16)
C14 0.034(3) 0.025(3) 0.027(3) -0.006(2) -0.004(2) 0.003(2)
C15 0.022(2) 0.013(2) 0.016(2) -0.0022(16) -0.0020(15) -0.0009(16)
C16 0.0165(19) 0.020(2) 0.013(2) 0.0004(17) 0.0013(15) 0.0001(16)
C17 0.0161(19) 0.018(2) 0.022(3) 0.0038(17) -0.0046(16) -0.0042(16)
C18 0.025(2) 0.015(2) 0.023(3) 0.0033(17) -0.0029(17) -0.0059(17)
C19 0.022(2) 0.022(2) 0.034(3) 0.001(2) -0.0066(19) 0.0016(18)
C20 0.0125(18) 0.016(2) 0.027(3) 0.0008(17) -0.0058(16) -0.0007(16)
C21 0.0175(19) 0.017(2) 0.017(2) 0.0066(16) -0.0061(15) -0.0067(16)
N1 0.0143(16) 0.0162(18) 0.015(2) 0.0025(14) -0.0019(13) -0.0001(13)
N2 0.0157(16) 0.0110(17) 0.015(2) 0.0049(13) -0.0027(13) -0.0025(13)
N3 0.0211(18) 0.0128(18) 0.022(2) 0.0091(15) -0.0054(14) -0.0038(14)
N4 0.0202(18) 0.0195(19) 0.020(2) -0.0012(15) -0.0011(14) -0.0024(15)
N5 0.0147(16) 0.021(2) 0.019(2) 0.0056(15) -0.0021(13) -0.0067(14)
O1 0.0166(13) 0.0118(14) 0.0140(16) 0.0016(11) -0.0059(10) -0.0037(11)
O2 0.0170(13) 0.0101(14) 0.0141(16) 0.0008(11) -0.0031(10) -0.0019(11)
O3 0.0127(13) 0.0164(15) 0.0276(19) -0.0006(12) -0.0062(11) -0.0004(11)
O4 0.0189(14) 0.0176(15) 0.0203(17) -0.0012(12) -0.0028(11) -0.0002(12)
O5 0.0228(15) 0.0219(17) 0.0192(18) 0.0041(13) -0.0024(12) -0.0083(13)
O6 0.0188(14) 0.0144(15) 0.0283(19) 0.0077(12) -0.0007(12) -0.0049(12)
O7 0.0218(15) 0.0199(16) 0.0235(19) 0.0076(12) -0.0052(12) -0.0098(12)
O8 0.0232(16) 0.0306(19) 0.0174(19) 0.0085(14) -0.0023(13) -0.0069(14)
O9 0.0147(14) 0.0190(16) 0.029(2) 0.0096(13) 0.0027(12) -0.0030(12)
O10 0.0215(15) 0.0194(16) 0.0214(18) 0.0059(13) -0.0009(12) -0.0037(12)
O11 0.0154(14) 0.0187(16) 0.0254(19) 0.0055(13) -0.0001(11) 0.0003(12)
O12 0.0248(17) 0.049(2) 0.036(2) 0.0232(17) -0.0022(14) -0.0206(16)
O13 0.0248(16) 0.0271(18) 0.0229(19) 0.0074(13) 0.0018(12) -0.0117(13)
O15A 0.056(2) 0.027(2) 0.033(2) 0.0076(16) 0.0096(17) -0.0173(17)
O14A 0.0233(18) 0.046(3) 0.041(5) 0.020(3) -0.010(2) -0.0149(18)
O16A 0.0233(18) 0.046(3) 0.041(5) 0.020(3) -0.010(2) -0.0149(18)
O14B 0.0233(18) 0.046(3) 0.041(5) 0.020(3) -0.010(2) -0.0149(18)
O16B 0.0233(18) 0.046(3) 0.041(5) 0.020(3) -0.010(2) -0.0149(18)
O17 0.0216(18) 0.088(4) 0.040(3) 0.013(2) -0.0099(16) -0.015(2)
O18 0.0163(14) 0.0258(17) 0.0239(19) 0.0077(13) -0.0027(12) -0.0028(12)
O19 0.048(2) 0.041(2) 0.028(2) 0.0154(17) -0.0021(16) -0.0211(18)
NI1 0.0124(2) 0.0107(3) 0.0116(3) 0.0009(2) -0.00268(18) -0.00179(19)
ER1 0.01155(11) 0.01010(11) 0.01267(13) 0.00257(7) -0.00163(7) -0.00243(7)

loop_
_atom_type_symbol
_atom_type_description
_atom_type_scat_dispersion_real
_atom_type_scat_dispersion_imag
_atom_type_scat_source
C C 0.0033 0.0016 'International Tables Vol C Tables 4.2.6.8 and 6.1.1.4'
H H 0 0 'International Tables Vol C Tables 4.2.6.8 and 6.1.1.4'
N N 0.0061 0.0033 'International Tables Vol C Tables 4.2.6.8 and 6.1.1.4'
O O 0.0106 0.006 'International Tables Vol C Tables 4.2.6.8 and 6.1.1.4'
Ni Ni 0.3393 1.1124 'International Tables Vol C Tables 4.2.6.8 and 6.1.1.4'
Er Er -0.2586 4.9576 'International Tables Vol C Tables 4.2.6.8 and 6.1.1.4'

loop_
_geom_angle_atom_site_label_1
_geom_angle_atom_site_label_2
_geom_angle_atom_site_label_3
_geom_angle
O1 C1 C2 124.3(3)
O1 C1 C6 118.0(4)
C2 C1 C6 117.8(3)
C3 C2 C1 119.5(4)
C3 C2 C15 116.9(4)
C1 C2 C15 123.5(4)
C4 C3 C2 121.3(4)
C4 C3 H3 119.3
C2 C3 H3 119.3
C3 C4 C5 120.0(4)
C3 C4 H4 120
C5 C4 H4 120
C6 C5 C4 118.9(4)
C6 C5 H5 120.6
C4 C5 H5 120.6
C5 C6 O3 123.9(4)
C5 C6 C1 122.4(4)
O3 C6 C1 113.7(3)
O3 C7 H7A 109.5
O3 C7 H7B 109.5
H7A C7 H7B 109.5
O3 C7 H7C 109.5
H7A C7 H7C 109.5
H7B C7 H7C 109.5
O2 C8 C13 118.3(3)
O2 C8 C9 123.9(4)
C13 C8 C9 117.8(4)
C10 C9 C8 118.8(4)
C10 C9 C21 116.5(4)
C8 C9 C21 124.6(4)
C11 C10 C9 121.9(4)
C11 C10 H10 119.1
C9 C10 H10 119.1
C10 C11 C12 119.9(4)
C10 C11 H11 120.1
C12 C11 H11 120.1
C13 C12 C11 118.9(4)
C13 C12 H12 120.5
C11 C12 H12 120.5
C12 C13 C8 122.7(4)
C12 C13 O4 123.9(4)
C8 C13 O4 113.4(3)
O4 C14 H14A 109.5
O4 C14 H14B 109.5
H14A C14 H14B 109.5
O4 C14 H14C 109.5
H14A C14 H14C 109.5
H14B C14 H14C 109.5
N1 C15 C2 125.9(4)
N1 C15 H15 117
C2 C15 H15 117
N1 C16 C17 113.6(3)
N1 C16 H16A 108.9
C17 C16 H16A 108.9
N1 C16 H16B 108.9
C17 C16 H16B 108.9
H16A C16 H16B 107.7
C20 C17 C19 107.3(3)
C20 C17 C16 111.9(4)
C19 C17 C16 106.9(4)
C20 C17 C18 111.6(4)
C19 C17 C18 108.5(4)
C16 C17 C18 110.5(3)
C17 C18 H18A 109.5
C17 C18 H18B 109.5
H18A C18 H18B 109.5
C17 C18 H18C 109.5
H18A C18 H18C 109.5
H18B C18 H18C 109.5
C17 C19 H19A 109.5
C17 C19 H19B 109.5
H19A C19 H19B 109.5
C17 C19 H19C 109.5
H19A C19 H19C 109.5
H19B C19 H19C 109.5
N2 C20 C17 115.8(3)
N2 C20 H20A 108.3
C17 C20 H20A 108.3
N2 C20 H20B 108.3
C17 C20 H20B 108.3
H20A C20 H20B 107.4
N2 C21 C9 128.2(4)
N2 C21 H21 115.9
C9 C21 H21 115.9
C15 N1 C16 117.6(3)
C15 N1 NI1 123.4(3)
C16 N1 NI1 119.0(3)
C21 N2 C20 117.2(3)
C21 N2 NI1 122.1(3)
C20 N2 NI1 120.5(3)
O14Aa N3 O15A 126.3(8)
O15A N3 O16B 126.4(5)
O14Aa N3 O16A 124.9(8)
O15A N3 O16A 108.5(5)
O15A N3 O14B 115.7(6)
O16Bb N3 O14B 117.4(6)
O17 N4 O19 121.0(4)
O17 N4 O18 118.8(4)
O19 N4 O18 120.2(4)
O12 N5 O10 122.2(4)
O12 N5 O11 122.5(4)
O10 N5 O11 115.4(3)
C1 O1 NI1 121.1(2)
C1 O1 ER1 123.7(2)
NI1 O1 ER1 106.54(11)
C8 O2 NI1 124.7(2)
C8 O2 ER1 126.3(2)
NI1 O2 ER1 107.08(11)
C6 O3 C7 116.7(3)
C6 O3 ER1 116.4(2)
C7 O3 ER1 126.8(2)
C13 O4 C14 116.8(3)
C13 O4 ER1 117.5(2)
C14 O4 ER1 124.7(3)
NI1 O5 HO5A 115(3)
NI1 O5 HO5B 112(3)
HO5A O5 HO5B 106.6(17)
NI1 O6 HO6A 113.7
NI1 O6 HO6B 133.2
HO6A O6 HO6B 110.9
ER1 O7 HO7A 128(3)
ER1 O7 HO7B 120(3)
HO7A O7 HO7B 107.6(17)
ER1 O8 H1O8 121(5)
ER1 O8 H2O8 129(4)
H1O8 O8 H2O8 107(7)
ER1 O9 HO9A 124(3)
ER1 O9 HO9B 126(3)
HO9A O9 HO9B 108.2(17)
N5 O10 ER1 96.0(2)
N5 O11 ER1 97.2(2)
HO3A O13 HO3B 108.2(17)
O2 NI1 N1 169.06(12)
O2 NI1 N2 93.69(13)
N1 NI1 N2 96.97(14)
O2 NI1 O1 78.56(11)
N1 NI1 O1 90.69(12)
N2 NI1 O1 171.98(13)
O2 NI1 O5 90.89(12)
N1 NI1 O5 92.15(14)
N2 NI1 O5 86.70(13)
O1 NI1 O5 95.42(12)
O2 NI1 O6 84.58(11)
N1 NI1 O6 93.24(13)
N2 NI1 O6 88.52(13)
O1 NI1 O6 88.67(11)
O5 NI1 O6 173.19(12)
O2 NI1 ER1 39.43(8)
N1 NI1 ER1 129.98(9)
N2 NI1 ER1 133.05(10)
O1 NI1 ER1 39.37(8)
O5 NI1 ER1 90.74(9)
O6 NI1 ER1 88.99(7)
O1 ER1 O2 67.39(9)
O1 ER1 O9 145.95(11)
O2 ER1 O9 144.36(10)
O1 ER1 O7 110.09(11)
O2 ER1 O7 74.02(10)
O9 ER1 O7 79.36(10)
O1 ER1 O8 76.60(11)
O2 ER1 O8 117.61(11)
O9 ER1 O8 75.26(12)
O7 ER1 O8 73.03(12)
O1 ER1 O3 65.76(9)
O2 ER1 O3 127.54(10)
O9 ER1 O3 87.54(10)
O7 ER1 O3 144.96(11)
O8 ER1 O3 72.24(12)
O1 ER1 O11 74.05(10)
O2 ER1 O11 75.10(10)
O9 ER1 O11 118.11(10)
O7 ER1 O11 143.83(10)
O8 ER1 O11 139.57(11)
O3 ER1 O11 70.63(11)
O1 ER1 O10 117.74(10)
O2 ER1 O10 114.73(10)
O9 ER1 O10 67.33(10)
O7 ER1 O10 131.01(11)
O8 ER1 O10 126.98(11)
O3 ER1 O10 70.01(10)
O11 ER1 O10 50.85(10)
O1 ER1 O4 128.68(9)
O2 ER1 O4 64.40(9)
O9 ER1 O4 85.31(11)
O7 ER1 O4 72.34(11)
O8 ER1 O4 142.76(11)
O3 ER1 O4 139.17(10)
O11 ER1 O4 77.65(10)
O10 ER1 O4 70.15(10)
O1 ER1 NI1 34.10(6)
O2 ER1 NI1 33.49(7)
O9 ER1 NI1 167.76(7)
O7 ER1 NI1 89.91(8)
O8 ER1 NI1 96.08(9)
O3 ER1 NI1 98.17(7)
O11 ER1 NI1 74.09(7)
O10 ER1 NI1 124.79(7)
O4 ER1 NI1 97.12(7)

loop_
_geom_bond_atom_site_label_1
_geom_bond_atom_site_label_2
_geom_bond_distance
C1 O1 1.335(5)
C1 C2 1.407(6)
C1 C6 1.410(5)
C2 C3 1.400(6)
C2 C15 1.456(6)
C3 C4 1.376(6)
C3 H3 0.93
C4 C5 1.402(7)
C4 H4 0.93
C5 C6 1.376(6)
C5 H5 0.93
C6 O3 1.392(5)
C7 O3 1.444(5)
C7 H7A 0.96
C7 H7B 0.96
C7 H7C 0.96
C8 O2 1.329(5)
C8 C13 1.396(6)
C8 C9 1.419(5)
C9 C10 1.410(6)
C9 C21 1.455(6)
C10 C11 1.363(7)
C10 H10 0.93
C11 C12 1.401(7)
C11 H11 0.93
C12 C13 1.383(6)
C12 H12 0.93
C13 O4 1.398(5)
C14 O4 1.422(6)
C14 H14A 0.96
C14 H14B 0.96
C14 H14C 0.96
C15 N1 1.287(5)
C15 H15 0.93
C16 N1 1.465(5)
C16 C17 1.539(6)
C16 H16A 0.97
C16 H16B 0.97
C17 C20 1.529(6)
C17 C19 1.534(6)
C17 C18 1.541(6)
C18 H18A 0.96
C18 H18B 0.96
C18 H18C 0.96
C19 H19A 0.96
C19 H19B 0.96
C19 H19C 0.96
C20 N2 1.474(5)
C20 H20A 0.97
C20 H20B 0.97
C21 N2 1.287(6)
C21 H21 0.93
N1 NI1 2.001(4)
N2 NI1 2.019(3)
N3 O14A 1.178(17)
N3 O15A 1.236(5)
N3 O16B 1.252(8)
N3 O16A 1.254(10)
N3 O14B 1.285(11)
N4 O17 1.225(5)
N4 O19 1.233(5)
N4 O18 1.277(5)
N5 O12 1.222(5)
N5 O10 1.272(5)
N5 O11 1.276(5)
O1 NI1 2.025(3)
O1 ER1 2.291(3)
O2 NI1 1.999(3)
O2 ER1 2.301(3)
O3 ER1 2.485(3)
O4 ER1 2.536(3)
O5 NI1 2.089(3)
O5 HO5A 0.857(10)
O5 HO5B 0.852(10)
O6 NI1 2.209(3)
O6 HO6A 0.8387
O6 HO6B 0.8356
O7 ER1 2.323(3)
O7 HO7A 0.850(10)
O7 HO7B 0.849(10)
O8 ER1 2.373(4)
O8 H1O8 0.68(6)
O8 H2O8 0.79(6)
O9 ER1 2.304(3)
O9 HO9A 0.851(10)
O9 HO9B 0.843(10)
O10 ER1 2.522(3)
O11 ER1 2.493(3)
O13 HO3A 0.849(10)
O13 HO3B 0.846(10)
NI1 ER1 3.4632(8)
